data_2227731
loop_
_publ_author_name
'Harrison, William T. A.'
'Chidan Kumar, C. S.'
'Yathirajan, H. S.'
'Mayekar, A. N.'
'Narayana, B.'

_publ_section_title
;
 1-(2,5-Dichloro-3-thienyl)ethanone: infinite sheets mediated by
 O&#x00B7;&#x00B7;&#x00B7;Cl halogen bonds
;
_journal_coeditor_code JJ2050
_journal_issue 10
_journal_name_full 'Acta Crystallographica Section E'
_journal_page_first o2480
_journal_paper_doi 10.1107/S1600536810035154
_journal_volume 66
_journal_year 2010
_chemical_formula_iupac 'C6 H4 Cl2 O S'
_chemical_formula_moiety 'C6 H4 Cl2 O S'
_chemical_formula_sum 'C6 H4 Cl2 O S'
_chemical_formula_weight 195.05
_chemical_name_systematic
;
1-(2,5-Dichloro-3-thienyl)ethanone
;
_space_group_IT_number 61
_symmetry_cell_setting orthorhombic
_symmetry_space_group_name_Hall '-P 2ac 2ab'
_symmetry_space_group_name_H-M 'P b c a'
_atom_sites_solution_hydrogens geom
_atom_sites_solution_primary direct
_atom_sites_solution_secondary difmap
_audit_creation_method SHELXL-97
_cell_angle_alpha 90.00
_cell_angle_beta 90.00
_cell_angle_gamma 90.00
_cell_formula_units_Z 8
_cell_length_a 13.0980(3)
_cell_length_b 7.17900(10)
_cell_length_c 16.3290(3)
_cell_measurement_reflns_used 12696
_cell_measurement_temperature 120(2)
_cell_measurement_theta_max 27.48
_cell_measurement_theta_min 2.91
_cell_volume 1535.42(5)
_computing_cell_refinement 'SCALEPACK (Otwinowski & Minor, 1997)'
_computing_data_collection 'COLLECT (Nonius, 1998)'
_computing_data_reduction 'DENZO and SCALEPACK (Otwinowski & Minor 1997), and SORTAV (Blessing, 1995)'
_computing_molecular_graphics 'ORTEP-3 (Farrugia, 1997)'
_computing_publication_material 'SHELXL97 (Sheldrick, 2008)'
_computing_structure_refinement 'SHELXL97 (Sheldrick, 2008)'
_computing_structure_solution 'SHELXS97 (Sheldrick, 2008)'
_diffrn_ambient_temperature 120(2)
_diffrn_measured_fraction_theta_full 0.998
_diffrn_measured_fraction_theta_max 0.998
_diffrn_measurement_device_type 'Nonius KappaCCD'
_diffrn_measurement_method '\w and \f'
_diffrn_radiation_monochromator graphite
_diffrn_radiation_source 'fine-focus sealed tube'
_diffrn_radiation_type MoK\a
_diffrn_radiation_wavelength 0.71073
_diffrn_reflns_av_R_equivalents 0.0500
_diffrn_reflns_av_sigmaI/netI 0.0420
_diffrn_reflns_limit_h_max 17
_diffrn_reflns_limit_h_min -17
_diffrn_reflns_limit_k_max 9
_diffrn_reflns_limit_k_min -9
_diffrn_reflns_limit_l_max 19
_diffrn_reflns_limit_l_min -21
_diffrn_reflns_number 12928
_diffrn_reflns_theta_full 27.50
_diffrn_reflns_theta_max 27.50
_diffrn_reflns_theta_min 2.94
_exptl_absorpt_coefficient_mu 1.038
_exptl_absorpt_correction_T_max 0.922
_exptl_absorpt_correction_T_min 0.804
_exptl_absorpt_correction_type multi-scan
_exptl_absorpt_process_details '(SADABS; Bruker, 2003)'
_exptl_crystal_colour colourless
_exptl_crystal_density_diffrn 1.688
_exptl_crystal_density_method 'not measured'
_exptl_crystal_description 'cut block'
_exptl_crystal_F_000 784
_exptl_crystal_size_max 0.22
_exptl_crystal_size_mid 0.14
_exptl_crystal_size_min 0.08
_refine_diff_density_max 0.338
_refine_diff_density_min -0.280
_refine_ls_extinction_method none
_refine_ls_goodness_of_fit_ref 1.070
_refine_ls_hydrogen_treatment constr
_refine_ls_matrix_type full
_refine_ls_number_parameters 92
_refine_ls_number_reflns 1758
_refine_ls_number_restraints 0
_refine_ls_restrained_S_all 1.070
_refine_ls_R_factor_all 0.0373
_refine_ls_R_factor_gt 0.0312
_refine_ls_shift/su_max 0.002
_refine_ls_shift/su_mean 0.000
_refine_ls_structure_factor_coef Fsqd
_refine_ls_weighting_details 'calc w=1/[\s^2^(Fo^2^)+(0.0196P)^2^+1.1699P] where P=(Fo^2^+2Fc^2^)/3'
_refine_ls_weighting_scheme calc
_refine_ls_wR_factor_gt 0.0748
_refine_ls_wR_factor_ref 0.0781
_reflns_number_gt 1538
_reflns_number_total 1758
_reflns_threshold_expression I>2\s(I)
_cod_data_source_file jj2050.cif
_cod_data_source_block I
_cod_database_code 2227731
_cod_database_fobs_code 2227731

loop_
_symmetry_equiv_pos_as_xyz
'x, y, z'
'-x+1/2, -y, z+1/2'
'-x, y+1/2, -z+1/2'
'x+1/2, -y+1/2, -z'
'-x, -y, -z'
'x-1/2, y, -z-1/2'
'x, -y-1/2, z-1/2'
'-x-1/2, y-1/2, z'

loop_
_atom_site_type_symbol
_atom_site_label
_atom_site_fract_x
_atom_site_fract_y
_atom_site_fract_z
_atom_site_U_iso_or_equiv
_atom_site_adp_type
_atom_site_calc_flag
_atom_site_refinement_flags
_atom_site_occupancy
_atom_site_disorder_assembly
_atom_site_disorder_group
C C1 0.36993(13) 0.4974(3) 0.44792(10) 0.0181(4) Uani d . 1 . .
C C2 0.36763(13) 0.5824(2) 0.52170(11) 0.0178(4) Uani d . 1 . .
H H2 0.3618 0.7134 0.5285 0.021 Uiso calc R 1 . .
C C3 0.37494(12) 0.4537(2) 0.58881(10) 0.0153(4) Uani d . 1 . .
C C4 0.38165(13) 0.2736(2) 0.56061(11) 0.0172(4) Uani d . 1 . .
C C5 0.37563(13) 0.5245(3) 0.67461(11) 0.0181(4) Uani d . 1 . .
C C6 0.37733(14) 0.3927(3) 0.74569(11) 0.0227(4) Uani d . 1 . .
H H6A 0.3730 0.4634 0.7969 0.034 Uiso calc R 1 . .
H H6B 0.4410 0.3210 0.7448 0.034 Uiso calc R 1 . .
H H6C 0.3191 0.3074 0.7418 0.034 Uiso calc R 1 . .
O O1 0.37515(11) 0.69263(19) 0.68546(8) 0.0299(3) Uani d . 1 . .
S S1 0.38011(3) 0.25777(6) 0.45563(3) 0.02062(14) Uani d . 1 . .
Cl Cl1 0.36483(4) 0.60020(7) 0.35316(3) 0.02524(14) Uani d . 1 . .
Cl Cl2 0.39243(4) 0.06821(6) 0.61358(3) 0.02400(14) Uani d . 1 . .

loop_
_atom_site_aniso_label
_atom_site_aniso_U_11
_atom_site_aniso_U_22
_atom_site_aniso_U_33
_atom_site_aniso_U_12
_atom_site_aniso_U_13
_atom_site_aniso_U_23
C1 0.0175(9) 0.0234(10) 0.0134(9) -0.0004(7) -0.0011(6) 0.0017(7)
C2 0.0191(9) 0.0176(8) 0.0168(9) 0.0001(7) 0.0000(7) 0.0017(7)
C3 0.0154(8) 0.0162(8) 0.0144(9) 0.0004(6) 0.0010(6) 0.0010(7)
C4 0.0174(9) 0.0179(8) 0.0163(8) -0.0007(7) 0.0008(7) 0.0006(7)
C5 0.0190(9) 0.0198(8) 0.0154(9) 0.0003(7) 0.0005(6) -0.0007(7)
C6 0.0310(11) 0.0227(10) 0.0145(10) 0.0001(7) 0.0021(7) 0.0022(7)
O1 0.0548(10) 0.0174(7) 0.0175(7) 0.0006(6) -0.0007(6) -0.0024(6)
S1 0.0244(3) 0.0215(3) 0.0160(3) -0.00193(17) 0.00004(17) -0.00486(17)
Cl1 0.0251(3) 0.0372(3) 0.0134(2) 0.00171(19) -0.00100(16) 0.00583(18)
Cl2 0.0332(3) 0.0138(2) 0.0250(3) 0.00051(17) -0.00035(19) 0.00208(17)

loop_
_atom_type_symbol
_atom_type_description
_atom_type_scat_dispersion_real
_atom_type_scat_dispersion_imag
_atom_type_scat_source
C C 0.0033 0.0016 'International Tables Vol C Tables 4.2.6.8 and 6.1.1.4'
H H 0.0000 0.0000 'International Tables Vol C Tables 4.2.6.8 and 6.1.1.4'
O O 0.0106 0.0060 'International Tables Vol C Tables 4.2.6.8 and 6.1.1.4'
S S 0.1246 0.1234 'International Tables Vol C Tables 4.2.6.8 and 6.1.1.4'
Cl Cl 0.1484 0.1585 'International Tables Vol C Tables 4.2.6.8 and 6.1.1.4'

loop_
_geom_angle_atom_site_label_1
_geom_angle_atom_site_label_2
_geom_angle_atom_site_label_3
_geom_angle_site_symmetry_1
_geom_angle_site_symmetry_3
_geom_angle
_geom_angle_publ_flag
C2 C1 Cl1 . . 127.54(15) ?
C2 C1 S1 . . 112.71(13) ?
Cl1 C1 S1 . . 119.75(10) ?
C1 C2 C3 . . 112.84(16) ?
C1 C2 H2 . . 123.6 ?
C3 C2 H2 . . 123.6 ?
C4 C3 C2 . . 110.71(15) ?
C4 C3 C5 . . 129.40(16) ?
C2 C3 C5 . . 119.88(15) ?
C3 C4 Cl2 . . 130.13(14) ?
C3 C4 S1 . . 113.28(13) ?
Cl2 C4 S1 . . 116.58(10) ?
O1 C5 C3 . . 118.28(16) ?
O1 C5 C6 . . 120.83(16) ?
C3 C5 C6 . . 120.88(16) ?
C5 C6 H6A . . 109.5 ?
C5 C6 H6B . . 109.5 ?
H6A C6 H6B . . 109.5 ?
C5 C6 H6C . . 109.5 ?
H6A C6 H6C . . 109.5 ?
H6B C6 H6C . . 109.5 ?
C4 S1 C1 . . 90.45(8) ?

loop_
_geom_bond_atom_site_label_1
_geom_bond_atom_site_label_2
_geom_bond_site_symmetry_2
_geom_bond_distance
_geom_bond_publ_flag
C1 C2 . 1.351(2) ?
C1 Cl1 . 1.7156(18) ?
C1 S1 . 1.7303(19) ?
C2 C3 . 1.437(2) ?
C2 H2 . 0.9500 ?
C3 C4 . 1.376(2) ?
C3 C5 . 1.490(2) ?
C4 Cl2 . 1.7151(18) ?
C4 S1 . 1.7181(19) ?
C5 O1 . 1.220(2) ?
C5 C6 . 1.498(2) ?
C6 H6A . 0.9800 ?
C6 H6B . 0.9800 ?
C6 H6C . 0.9800 ?

loop_
_geom_torsion_atom_site_label_1
_geom_torsion_atom_site_label_2
_geom_torsion_atom_site_label_3
_geom_torsion_atom_site_label_4
_geom_torsion_site_symmetry_1
_geom_torsion_site_symmetry_2
_geom_torsion_site_symmetry_3
_geom_torsion_site_symmetry_4
_geom_torsion
_geom_torsion_publ_flag
Cl1 C1 C2 C3 . . . . -179.10(13) ?
S1 C1 C2 C3 . . . . 0.4(2) ?
C1 C2 C3 C4 . . . . -0.5(2) ?
C1 C2 C3 C5 . . . . 178.80(15) ?
C2 C3 C4 Cl2 . . . . 179.62(14) ?
C5 C3 C4 Cl2 . . . . 0.4(3) ?
C2 C3 C4 S1 . . . . 0.40(19) ?
C5 C3 C4 S1 . . . . -178.85(14) ?
C4 C3 C5 O1 . . . . 175.49(17) ?
C2 C3 C5 O1 . . . . -3.7(3) ?
C4 C3 C5 C6 . . . . -4.2(3) ?
C2 C3 C5 C6 . . . . 176.57(15) ?
C3 C4 S1 C1 . . . . -0.14(14) ?
Cl2 C4 S1 C1 . . . . -179.47(11) ?
C2 C1 S1 C4 . . . . -0.18(14) ?
Cl1 C1 S1 C4 . . . . 179.40(11) ?

loop_
_cod_related_entry_id
_cod_related_entry_database
_cod_related_entry_code
1 ChemSpider 106264
